data_1546009
loop_
_publ_author_name
'Krieger, Jean-Philippe'
'Lesuisse, Dominique'
'Ricci, Gino'
'Perrin, Marc-Antoine'
'Meyer, Christophe'
'Cossy, Janine'

_publ_section_title
;
 Rhodium(III)-Catalyzed C-H Activation/Heterocyclization as a
 Macrocyclization Strategy. Synthesis of Macrocyclic Pyridones.
;
_journal_name_full 'Organic letters'
_journal_paper_doi 10.1021/acs.orglett.7b01051
_journal_year 2017
_chemical_formula_sum 'C19 H23 N O4'
_chemical_formula_weight 329.38
_space_group_crystal_system monoclinic
_space_group_IT_number 14
_space_group_name_Hall '-P 2yn'
_space_group_name_H-M_alt 'P 1 21/n 1'
_symmetry_space_group_name_Hall '-P 2yn'
_symmetry_space_group_name_H-M 'P 1 21/n 1'
_atom_sites_solution_hydrogens difmap
_audit_creation_method SHELXL-2014/7
_cell_angle_alpha 90
_cell_angle_beta 92.370(3)
_cell_angle_gamma 90
_cell_formula_units_Z 4
_cell_length_a 15.183(4)
_cell_length_b 6.7949(18)
_cell_length_c 16.513(4)
_cell_measurement_reflns_used 9937
_cell_measurement_temperature 296(2)
_cell_measurement_theta_max 28.852
_cell_measurement_theta_min 2.469
_cell_volume 1702.1(8)
_computing_structure_refinement 'SHELXL-2014/7 (Sheldrick, 2014)'
_diffrn_ambient_temperature 296(2)
_diffrn_measured_fraction_theta_full 0.990
_diffrn_measured_fraction_theta_max 0.925
_diffrn_measurement_device_type 'CCD Smart Apex'
_diffrn_radiation_type MoK\a
_diffrn_radiation_wavelength 0.71073
_diffrn_reflns_av_R_equivalents 0.0138
_diffrn_reflns_av_unetI/netI 0.0109
_diffrn_reflns_Laue_measured_fraction_full 0.990
_diffrn_reflns_Laue_measured_fraction_max 0.925
_diffrn_reflns_limit_h_max 20
_diffrn_reflns_limit_h_min -19
_diffrn_reflns_limit_k_max 9
_diffrn_reflns_limit_k_min -9
_diffrn_reflns_limit_l_max 21
_diffrn_reflns_limit_l_min -22
_diffrn_reflns_number 16838
_diffrn_reflns_point_group_measured_fraction_full 0.990
_diffrn_reflns_point_group_measured_fraction_max 0.925
_diffrn_reflns_theta_full 25.242
_diffrn_reflns_theta_max 29.029
_diffrn_reflns_theta_min 2.469
_exptl_absorpt_coefficient_mu 0.090
_exptl_absorpt_correction_T_max 0.7458
_exptl_absorpt_correction_T_min 0.7006
_exptl_absorpt_correction_type multi-scan
_exptl_absorpt_process_details 'SADABS (Bruker AXS Inc., Madison, Wisconsin, USA)'
_exptl_crystal_density_diffrn 1.285
_exptl_crystal_description rod-like
_exptl_crystal_F_000 704
_exptl_crystal_size_max 0.750
_exptl_crystal_size_mid 0.300
_exptl_crystal_size_min 0.200
_refine_diff_density_max 0.362
_refine_diff_density_min -0.171
_refine_diff_density_rms 0.036
_refine_ls_extinction_method none
_refine_ls_goodness_of_fit_ref 1.078
_refine_ls_hydrogen_treatment refall
_refine_ls_matrix_type full
_refine_ls_number_parameters 309
_refine_ls_number_reflns 4203
_refine_ls_number_restraints 0
_refine_ls_restrained_S_all 1.078
_refine_ls_R_factor_all 0.0460
_refine_ls_R_factor_gt 0.0430
_refine_ls_shift/su_max 0.001
_refine_ls_shift/su_mean 0.000
_refine_ls_structure_factor_coef Fsqd
_refine_ls_weighting_details 'w=1/[\s^2^(Fo^2^)+(0.0729P)^2^+0.2866P] where P=(Fo^2^+2Fc^2^)/3'
_refine_ls_weighting_scheme calc
_refine_ls_wR_factor_gt 0.1241
_refine_ls_wR_factor_ref 0.1273
_reflns_Friedel_coverage 0.000
_reflns_number_gt 3802
_reflns_number_total 4203
_reflns_threshold_expression 'I > 2\s(I)'
_cod_data_source_file ol7b01051_si_002.cif
_cod_data_source_block amp372a_a_molecule_10f
_cod_database_code 1546009
_shelx_shelxl_version_number 2014/7
_shelx_space_group_comment
;
The symmetry employed for this shelxl refinement is uniquely defined
by the following loop, which should always be used as a source of
symmetry information in preference to the above space-group names.
They are only intended as comments.
;

loop_
_space_group_symop_operation_xyz
'x, y, z'
'-x+1/2, y+1/2, -z+1/2'
'-x, -y, -z'
'x-1/2, -y-1/2, z-1/2'

loop_
_atom_site_label
_atom_site_type_symbol
_atom_site_fract_x
_atom_site_fract_y
_atom_site_fract_z
_atom_site_U_iso_or_equiv
_atom_site_adp_type
_atom_site_occupancy
_atom_site_site_symmetry_order
_atom_site_calc_flag
O3 O 0.47228(5) 1.04511(11) 0.59332(5) 0.0408(2) Uani 1 1 d
O1 O 0.63897(6) 0.31176(12) 0.76342(5) 0.0451(2) Uani 1 1 d
O2 O 0.44789(6) 0.80361(15) 0.82872(5) 0.0546(3) Uani 1 1 d
N1 N 0.55548(5) 0.78018(12) 0.55936(5) 0.03212(19) Uani 1 1 d
O4 O 0.80681(8) 0.31314(14) 0.32662(7) 0.0638(3) Uani 1 1 d
C12 C 0.59690(6) 0.60207(14) 0.57458(6) 0.0301(2) Uani 1 1 d
C13 C 0.64951(6) 0.52262(14) 0.50870(6) 0.0303(2) Uani 1 1 d
C10 C 0.58796(6) 0.51611(15) 0.64916(6) 0.0332(2) Uani 1 1 d
C9 C 0.53539(7) 0.61456(17) 0.70510(6) 0.0376(2) Uani 1 1 d
C11 C 0.50700(6) 0.88379(15) 0.61330(6) 0.0328(2) Uani 1 1 d
C15 C 0.65263(7) 0.32186(14) 0.49263(6) 0.0336(2) Uani 1 1 d
C16 C 0.70416(7) 0.24614(15) 0.43228(7) 0.0375(2) Uani 1 1 d
C8 C 0.49907(7) 0.79446(17) 0.69128(6) 0.0377(2) Uani 1 1 d
C14 C 0.69894(8) 0.64740(16) 0.46055(7) 0.0403(2) Uani 1 1 d
C1 C 0.63506(8) 0.32895(16) 0.67738(7) 0.0401(2) Uani 1 1 d
C17 C 0.75101(9) 0.57396(17) 0.40120(8) 0.0485(3) Uani 1 1 d
C18 C 0.75402(8) 0.37183(17) 0.38699(7) 0.0404(2) Uani 1 1 d
C2 C 0.70250(9) 0.4401(2) 0.80214(8) 0.0518(3) Uani 1 1 d
C7 C 0.45018(10) 0.9054(2) 0.75396(8) 0.0536(3) Uani 1 1 d
C3 C 0.68385(12) 0.4562(2) 0.89089(9) 0.0627(4) Uani 1 1 d
C4 C 0.59825(12) 0.5614(3) 0.91067(9) 0.0632(4) Uani 1 1 d
C19 C 0.82568(13) 0.1106(2) 0.31874(12) 0.0646(4) Uani 1 1 d
C6 C 0.50669(14) 0.8743(3) 0.89113(10) 0.0736(5) Uani 1 1 d
C5 C 0.59739(12) 0.7830(3) 0.89120(11) 0.0682(4) Uani 1 1 d
H5 H 0.6171(9) 0.231(2) 0.5227(8) 0.040(3) Uiso 1 1 d
H8 H 0.5271(9) 0.553(2) 0.7562(9) 0.047(4) Uiso 1 1 d
H17 H 0.6964(10) 0.325(2) 0.6565(9) 0.046(4) Uiso 1 1 d
H16 H 0.6964(10) 0.577(2) 0.7778(9) 0.051(4) Uiso 1 1 d
H14 H 0.7355(14) 0.524(3) 0.9202(13) 0.077(5) Uiso 1 1 d
H4 H 0.7045(9) 0.108(2) 0.4229(9) 0.045(3) Uiso 1 1 d
H12 H 0.5483(11) 0.491(2) 0.8833(10) 0.055(4) Uiso 1 1 d
H18 H 0.6009(10) 0.213(2) 0.6587(9) 0.050(4) Uiso 1 1 d
H9 H 0.4755(13) 1.036(3) 0.7617(12) 0.077(6) Uiso 1 1 d
H7 H 0.7861(11) 0.661(2) 0.3691(11) 0.063(5) Uiso 1 1 d
H6 H 0.6989(10) 0.788(2) 0.4710(10) 0.055(4) Uiso 1 1 d
H15 H 0.7624(14) 0.379(3) 0.7976(11) 0.078(5) Uiso 1 1 d
H1 H 0.7720(13) 0.038(3) 0.3056(12) 0.071(5) Uiso 1 1 d
H10 H 0.3891(14) 0.925(3) 0.7343(12) 0.076(5) Uiso 1 1 d
H3 H 0.8666(15) 0.105(3) 0.2765(13) 0.088(6) Uiso 1 1 d
H2 H 0.8523(17) 0.057(4) 0.3671(17) 0.104(8) Uiso 1 1 d
H11 H 0.5882(15) 0.549(3) 0.9648(15) 0.094(7) Uiso 1 1 d
H13 H 0.6782(13) 0.314(3) 0.9121(12) 0.076(5) Uiso 1 1 d
H1N H 0.5533(10) 0.832(2) 0.5085(10) 0.047(4) Uiso 1 1 d
H20 H 0.6189(11) 0.812(2) 0.8337(11) 0.060(4) Uiso 1 1 d
H22 H 0.5113(14) 1.028(3) 0.8872(13) 0.086(6) Uiso 1 1 d
H19 H 0.6419(14) 0.859(3) 0.9329(13) 0.087(6) Uiso 1 1 d
H21 H 0.4766(17) 0.832(3) 0.9448(16) 0.112(8) Uiso 1 1 d

loop_
_atom_site_aniso_label
_atom_site_aniso_U_11
_atom_site_aniso_U_22
_atom_site_aniso_U_33
_atom_site_aniso_U_23
_atom_site_aniso_U_13
_atom_site_aniso_U_12
O3 0.0502(4) 0.0369(4) 0.0354(4) 0.0012(3) 0.0035(3) 0.0097(3)
O1 0.0603(5) 0.0398(4) 0.0345(4) 0.0088(3) -0.0071(3) -0.0048(4)
O2 0.0571(5) 0.0722(6) 0.0356(4) 0.0036(4) 0.0152(4) 0.0048(4)
N1 0.0356(4) 0.0330(4) 0.0278(4) 0.0030(3) 0.0030(3) 0.0029(3)
O4 0.0824(7) 0.0444(5) 0.0680(6) -0.0035(4) 0.0432(6) 0.0050(5)
C12 0.0299(4) 0.0307(4) 0.0295(4) 0.0007(3) 0.0008(3) -0.0010(3)
C13 0.0309(4) 0.0313(5) 0.0286(4) 0.0006(3) 0.0008(3) -0.0008(3)
C10 0.0345(5) 0.0337(5) 0.0314(5) 0.0035(4) 0.0002(4) -0.0007(4)
C9 0.0380(5) 0.0458(6) 0.0292(5) 0.0065(4) 0.0040(4) 0.0009(4)
C11 0.0329(4) 0.0355(5) 0.0300(4) -0.0003(4) 0.0014(3) 0.0015(4)
C15 0.0385(5) 0.0305(5) 0.0319(5) 0.0023(4) 0.0024(4) -0.0053(4)
C16 0.0465(6) 0.0284(5) 0.0375(5) -0.0009(4) 0.0037(4) -0.0010(4)
C8 0.0369(5) 0.0464(6) 0.0303(5) 0.0013(4) 0.0054(4) 0.0043(4)
C14 0.0494(6) 0.0275(5) 0.0450(6) 0.0003(4) 0.0139(5) -0.0028(4)
C1 0.0508(6) 0.0355(5) 0.0337(5) 0.0055(4) -0.0024(4) 0.0021(4)
C17 0.0591(7) 0.0344(5) 0.0540(7) 0.0023(5) 0.0259(6) -0.0053(5)
C18 0.0453(6) 0.0366(5) 0.0401(5) -0.0011(4) 0.0125(4) 0.0020(4)
C2 0.0512(7) 0.0525(7) 0.0507(7) 0.0000(6) -0.0112(5) -0.0015(5)
C7 0.0598(8) 0.0657(9) 0.0363(6) 0.0035(5) 0.0147(5) 0.0207(7)
C3 0.0775(10) 0.0626(9) 0.0461(7) 0.0027(6) -0.0200(7) 0.0001(7)
C4 0.0795(10) 0.0758(10) 0.0338(6) 0.0043(6) -0.0037(6) -0.0022(8)
C19 0.0744(10) 0.0535(8) 0.0674(10) -0.0124(7) 0.0221(8) 0.0151(7)
C6 0.0929(12) 0.0842(12) 0.0435(7) -0.0128(7) -0.0014(7) 0.0142(10)
C5 0.0785(10) 0.0694(10) 0.0557(8) -0.0096(7) -0.0109(7) -0.0003(8)

loop_
_atom_type_symbol
_atom_type_description
_atom_type_scat_dispersion_real
_atom_type_scat_dispersion_imag
_atom_type_scat_source
C C 0.0033 0.0016 'International Tables Vol C Tables 4.2.6.8 and 6.1.1.4'
H H 0.0000 0.0000 'International Tables Vol C Tables 4.2.6.8 and 6.1.1.4'
N N 0.0061 0.0033 'International Tables Vol C Tables 4.2.6.8 and 6.1.1.4'
O O 0.0106 0.0060 'International Tables Vol C Tables 4.2.6.8 and 6.1.1.4'

loop_
_geom_angle_atom_site_label_1
_geom_angle_atom_site_label_2
_geom_angle_atom_site_label_3
_geom_angle
C1 O1 C2 113.28(10)
C7 O2 C6 115.47(14)
C11 N1 C12 125.67(8)
C11 N1 H1N 113.7(9)
C12 N1 H1N 120.3(9)
C18 O4 C19 118.66(11)
C10 C12 N1 118.29(9)
C10 C12 C13 125.49(9)
N1 C12 C13 116.21(8)
C15 C13 C14 117.51(9)
C15 C13 C12 121.49(9)
C14 C13 C12 121.00(9)
C12 C10 C9 117.62(9)
C12 C10 C1 124.51(9)
C9 C10 C1 117.77(9)
C8 C9 C10 123.57(10)
C8 C9 H8 118.4(9)
C10 C9 H8 118.0(9)
O3 C11 N1 120.54(9)
O3 C11 C8 123.80(9)
N1 C11 C8 115.65(9)
C16 C15 C13 121.61(9)
C16 C15 H5 118.1(8)
C13 C15 H5 120.2(8)
C18 C16 C15 119.75(10)
C18 C16 H4 121.0(9)
C15 C16 H4 119.2(9)
C9 C8 C11 118.96(9)
C9 C8 C7 123.07(10)
C11 C8 C7 117.97(10)
C17 C14 C13 121.40(10)
C17 C14 H6 119.2(9)
C13 C14 H6 119.4(9)
O1 C1 C10 111.93(9)
O1 C1 H17 109.7(8)
C10 C1 H17 110.4(8)
O1 C1 H18 104.3(9)
C10 C1 H18 109.7(9)
H17 C1 H18 110.6(12)
C14 C17 C18 120.01(10)
C14 C17 H7 120.8(10)
C18 C17 H7 119.1(10)
O4 C18 C16 124.50(10)
O4 C18 C17 115.80(10)
C16 C18 C17 119.69(10)
O1 C2 C3 109.17(12)
O1 C2 H16 109.4(9)
C3 C2 H16 107.4(9)
O1 C2 H15 108.2(11)
C3 C2 H15 108.0(11)
H16 C2 H15 114.6(14)
O2 C7 C8 112.71(11)
O2 C7 H9 110.7(12)
C8 C7 H9 110.2(12)
O2 C7 H10 107.3(11)
C8 C7 H10 109.2(12)
H9 C7 H10 106.5(16)
C2 C3 C4 115.89(12)
C2 C3 H14 108.9(11)
C4 C3 H14 109.3(11)
C2 C3 H13 106.4(11)
C4 C3 H13 106.4(11)
H14 C3 H13 109.7(16)
C3 C4 C5 114.35(15)
C3 C4 H12 108.5(9)
C5 C4 H12 112.2(10)
C3 C4 H11 109.9(14)
C5 C4 H11 107.2(14)
H12 C4 H11 104.2(18)
O4 C19 H1 110.0(11)
O4 C19 H3 104.4(13)
H1 C19 H3 112.5(17)
O4 C19 H2 112.2(15)
H1 C19 H2 108.5(19)
H3 C19 H2 109.3(19)
O2 C6 C5 114.06(14)
O2 C6 H22 109.5(12)
C5 C6 H22 110.2(12)
O2 C6 H21 103.7(14)
C5 C6 H21 108.3(14)
H22 C6 H21 110.8(18)
C6 C5 C4 113.69(17)
C6 C5 H20 104.0(9)
C4 C5 H20 112.3(9)
C6 C5 H19 110.6(11)
C4 C5 H19 109.6(12)
H20 C5 H19 106.3(15)

loop_
_geom_bond_atom_site_label_1
_geom_bond_atom_site_label_2
_geom_bond_distance
O3 C11 1.2545(13)
O1 C1 1.4243(14)
O1 C2 1.4313(16)
O2 C7 1.4168(16)
O2 C6 1.419(2)
N1 C11 1.3730(13)
N1 C12 1.3822(13)
N1 H1N 0.908(16)
O4 C18 1.3644(13)
O4 C19 1.4127(18)
C12 C10 1.3748(14)
C12 C13 1.4781(13)
C13 C15 1.3909(14)
C13 C14 1.4013(14)
C10 C9 1.4139(15)
C10 C1 1.5226(14)
C9 C8 1.3565(16)
C9 H8 0.954(15)
C11 C8 1.4331(14)
C15 C16 1.3908(15)
C15 H5 0.970(14)
C16 C18 1.3815(15)
C16 H4 0.954(15)
C8 C7 1.5015(16)
C14 C17 1.3778(16)
C14 H6 0.970(16)
C1 H17 1.006(15)
C1 H18 0.986(15)
C17 C18 1.3944(16)
C17 H7 0.970(17)
C2 C3 1.508(2)
C2 H16 1.019(16)
C2 H15 1.00(2)
C7 H9 0.97(2)
C7 H10 0.98(2)
C3 C4 1.530(3)
C3 H14 1.02(2)
C3 H13 1.033(19)
C4 C5 1.539(3)
C4 H12 0.990(18)
C4 H11 0.92(2)
C19 H1 0.97(2)
C19 H3 0.95(2)
C19 H2 0.95(3)
C6 C5 1.511(3)
C6 H22 1.05(2)
C6 H21 1.05(3)
C5 H20 1.037(18)
C5 H19 1.08(2)
